data_1575500
loop_
_publ_author_name
'Salajee, Atiyyah'
'Krawczuk, Anna'
'Erasmus, Rudolph'
'Lemmerer, Andreas'

_publ_section_title
;
 Experimental and theoretical investigations of the optical and
 photoluminescence behaviour of a tetramorphic ternary molecular salt
 cocrystal -- a quantum crystallography perspective
;
_journal_issue 36
_journal_name_full CrystEngComm
_journal_page_first 5971
_journal_page_last 5982
_journal_paper_doi 10.1039/D5CE00338E
_journal_volume 27
_journal_year 2025
_chemical_formula_moiety '2(C15 H9 O2), C6 H3 N3 O6, 2(C5 H6 N O)'
_chemical_formula_sum 'C46 H33 N5 O12'
_chemical_formula_weight 847.77
_chemical_name_systematic '(3-hydroxypyridinium).(9- anthracenecarboxylate).(trinitrobenzene)'
_space_group_IT_number 2
_space_group_name_Hall '-P 1'
_space_group_name_H-M_alt 'P -1'
_symmetry_cell_setting triclinic
_symmetry_Int_Tables_number 2
_symmetry_space_group_name_Hall '-P 1'
_symmetry_space_group_name_H-M 'P -1'
_atom_sites_solution_hydrogens geom
_atom_sites_solution_primary dual
_atom_sites_solution_secondary dual
_audit_conform_dict_location ftp://ftp.iucr.org/pub/cif_core.dic
_audit_conform_dict_name cif_core.dic
_audit_conform_dict_version 2.4.5
_audit_creation_date 2025-06-02T10:18:52-00:00
_audit_creation_method 'WinGX routine CIF_UPDATE'
_audit_update_record
;
2025-06-04 deposited with the CCDC.	2025-07-21 downloaded from the CCDC.
;
_cell_angle_alpha 98.069(3)
_cell_angle_beta 92.813(3)
_cell_angle_gamma 108.239(3)
_cell_formula_units_Z 1
_cell_length_a 10.0194(6)
_cell_length_b 10.1890(7)
_cell_length_c 10.6551(7)
_cell_measurement_reflns_used 9992
_cell_measurement_temperature 173(2)
_cell_measurement_theta_max 28.32
_cell_measurement_theta_min 2.49
_cell_measurement_wavelength 0.71073
_cell_volume 1017.86(12)
_computing_cell_refinement 'SAINT-Plus (Bruker, 2016)'
_computing_data_collection 'APEX3 (Bruker, 2016)'
_computing_data_reduction 'SAINT-Plus and XPREP (Bruker 2016)'
_computing_molecular_graphics 'Ortep for Windows (Farrugia, 2012)'
_computing_publication_material 'WinGX publication routines (Farrugia, 2012)'
_computing_structure_refinement 'SHELXL-2018/3 (Sheldrick, 2018)'
_computing_structure_solution 'SHELXT-2018/2 (Sheldrick, 2015)'
_diffrn_ambient_temperature 173(2)
_diffrn_measured_fraction_theta_full 1
_diffrn_measured_fraction_theta_max 0.999
_diffrn_measurement_device_type 'Bruker D8 Venture Microfocus with Photon III CCD area detector'
_diffrn_measurement_method '\f and \w scans'
_diffrn_radiation_monochromator graphite
_diffrn_radiation_probe x-ray
_diffrn_radiation_type MoK\a
_diffrn_radiation_wavelength 0.71073
_diffrn_reflns_av_R_equivalents 0.0216
_diffrn_reflns_av_unetI/netI 0.0175
_diffrn_reflns_Laue_measured_fraction_full 1
_diffrn_reflns_Laue_measured_fraction_max 0.999
_diffrn_reflns_limit_h_max 13
_diffrn_reflns_limit_h_min -12
_diffrn_reflns_limit_k_max 13
_diffrn_reflns_limit_k_min -13
_diffrn_reflns_limit_l_max 14
_diffrn_reflns_limit_l_min -14
_diffrn_reflns_number 19861
_diffrn_reflns_point_group_measured_fraction_full 1
_diffrn_reflns_point_group_measured_fraction_max 0.999
_diffrn_reflns_theta_full 25.242
_diffrn_reflns_theta_max 27.999
_diffrn_reflns_theta_min 1.94
_diffrn_standards_number 0
_exptl_absorpt_coefficient_mu 0.102
_exptl_absorpt_correction_T_max 0.7457
_exptl_absorpt_correction_T_min 0.6978
_exptl_absorpt_correction_type multi-scan
_exptl_absorpt_process_details 'SADABS (Sheldrick, 1996)'
_exptl_crystal_colour red
_exptl_crystal_density_diffrn 1.383
_exptl_crystal_density_method 'not measured'
_exptl_crystal_description block
_exptl_crystal_F_000 440
_exptl_crystal_size_max 0.959
_exptl_crystal_size_mid 0.578
_exptl_crystal_size_min 0.446
_refine_diff_density_max 0.385
_refine_diff_density_min -0.296
_refine_diff_density_rms 0.056
_refine_ls_extinction_method none
_refine_ls_goodness_of_fit_ref 1.044
_refine_ls_hydrogen_treatment constr
_refine_ls_matrix_type full
_refine_ls_number_constraints 0
_refine_ls_number_parameters 353
_refine_ls_number_reflns 4923
_refine_ls_number_restraints 198
_refine_ls_restrained_S_all 1.031
_refine_ls_R_factor_all 0.0553
_refine_ls_R_factor_gt 0.0461
_refine_ls_shift/su_max 0
_refine_ls_shift/su_mean 0
_refine_ls_structure_factor_coef Fsqd
_refine_ls_weighting_details 'w=1/[\s^2^(Fo^2^)+(0.0779P)^2^+0.2410P] where P=(Fo^2^+2Fc^2^)/3'
_refine_ls_weighting_scheme calc
_refine_ls_wR_factor_gt 0.1315
_refine_ls_wR_factor_ref 0.1396
_reflns_Friedel_coverage 0
_reflns_number_gt 4077
_reflns_number_total 4923
_reflns_threshold_expression 'I > 2\s(I)'
_cod_data_source_file d5ce00338e2.cif
_cod_data_source_block Form_II
_cod_depositor_comments 'Adding full bibliography for 1575499--1575502.cif.'
_cod_database_code 1575500
_shelx_shelxl_version_number 2018/3

loop_
_symmetry_equiv_pos_as_xyz
'x, y, z'
'-x, -y, -z'

loop_
_atom_site_label
_atom_site_type_symbol
_atom_site_fract_x
_atom_site_fract_y
_atom_site_fract_z
_atom_site_U_iso_or_equiv
_atom_site_adp_type
_atom_site_occupancy
_atom_site_site_symmetry_order
_atom_site_calc_flag
_atom_site_refinement_flags_posn
_atom_site_refinement_flags_adp
_atom_site_refinement_flags_occupancy
_atom_site_disorder_assembly
_atom_site_disorder_group
C1 C 0.9796(6) 0.5858(6) 0.5543(5) 0.0374(9) Uani 0.5 1 d . U P A -1
C2 C 0.9559(3) 0.4702(3) 0.4621(3) 0.0372(6) Uani 0.5 1 d . U P A -1
H2 H 0.881897 0.445024 0.395178 0.045 Uiso 0.5 1 calc R U P A -1
C3 C 1.0465(5) 0.3919(5) 0.4723(5) 0.0327(8) Uani 0.5 1 d . U P A -1
C4 C 1.1536(3) 0.4258(3) 0.5701(3) 0.0349(5) Uani 0.5 1 d . U P A -1
H4 H 1.214385 0.371128 0.575252 0.042 Uiso 0.5 1 calc R U P A -1
C5 C 1.1684(3) 0.5428(3) 0.6600(3) 0.0366(5) Uani 0.5 1 d . U P A -1
C6 C 1.0828(3) 0.6254(3) 0.6545(3) 0.0383(5) Uani 0.5 1 d . U P A -1
H6 H 1.094827 0.705528 0.716929 0.046 Uiso 0.5 1 calc R U P A -1
N1 N 0.8836(3) 0.6718(3) 0.5441(3) 0.0488(6) Uani 0.5 1 d . U P A -1
N2 N 1.0265(3) 0.2665(3) 0.3787(2) 0.0407(5) Uani 0.5 1 d . U P A -1
N3 N 1.2793(3) 0.5800(3) 0.7690(3) 0.0477(6) Uani 0.5 1 d . U P A -1
O2 O 0.7795(3) 0.6240(3) 0.4675(3) 0.0659(7) Uani 0.5 1 d . U P A -1
O1 O 0.9206(10) 0.7895(9) 0.6167(9) 0.0651(18) Uani 0.5 1 d . U P A -1
O3 O 0.9387(3) 0.2419(3) 0.2873(2) 0.0589(6) Uani 0.5 1 d . U P A -1
O4 O 1.0998(9) 0.1947(8) 0.3970(8) 0.0484(11) Uani 0.5 1 d . U P A -1
O5 O 1.3601(2) 0.5112(3) 0.7662(3) 0.0589(6) Uani 0.5 1 d . U P A -1
O6 O 1.2807(3) 0.6746(2) 0.8540(2) 0.0577(6) Uani 0.5 1 d . U P A -1
C7 C 0.71209(13) 0.45255(13) 0.77695(11) 0.0299(3) Uani 1 1 d . . . . .
C8 C 0.74412(12) 0.33332(12) 0.69601(11) 0.0274(2) Uani 1 1 d . . . . .
C9 C 0.65983(12) 0.26568(12) 0.58176(10) 0.0266(2) Uani 1 1 d . . . . .
C10 C 0.54497(13) 0.30625(14) 0.53506(12) 0.0350(3) Uani 1 1 d . . . . .
H10 H 0.522386 0.381045 0.582959 0.042 Uiso 1 1 calc R U . . .
C11 C 0.46738(15) 0.23859(17) 0.42228(13) 0.0419(3) Uani 1 1 d . . . . .
H11 H 0.391831 0.26735 0.392262 0.05 Uiso 1 1 calc R U . . .
C12 C 0.49824(15) 0.12555(16) 0.34917(13) 0.0406(3) Uani 1 1 d . . . . .
H12 H 0.44352 0.079796 0.270702 0.049 Uiso 1 1 calc R U . . .
C13 C 0.60534(14) 0.08272(13) 0.39082(12) 0.0340(3) Uani 1 1 d . . . . .
H13 H 0.624075 0.00637 0.341556 0.041 Uiso 1 1 calc R U . . .
C14 C 0.69030(12) 0.15067(12) 0.50759(11) 0.0274(2) Uani 1 1 d . . . . .
C15 C 0.80136(13) 0.10877(12) 0.55080(11) 0.0288(3) Uani 1 1 d . . . . .
H15 H 0.818584 0.030635 0.503155 0.035 Uiso 1 1 calc R U . . .
C16 C 0.88796(13) 0.17835(12) 0.66208(11) 0.0294(3) Uani 1 1 d . . . . .
C17 C 1.00795(15) 0.14208(14) 0.70255(13) 0.0380(3) Uani 1 1 d . . . . .
H17 H 1.027312 0.065335 0.654621 0.046 Uiso 1 1 calc R U . . .
C18 C 1.09460(18) 0.21498(18) 0.80791(15) 0.0511(4) Uani 1 1 d . . . . .
H18 H 1.174672 0.189853 0.832124 0.061 Uiso 1 1 calc R U . . .
C19 C 1.06681(19) 0.32893(19) 0.88270(16) 0.0576(5) Uani 1 1 d . . . . .
H19 H 1.128002 0.379117 0.956724 0.069 Uiso 1 1 calc R U . . .
C20 C 0.95245(16) 0.36628(16) 0.84833(13) 0.0455(4) Uani 1 1 d . . . . .
H20 H 0.934501 0.441934 0.899531 0.055 Uiso 1 1 calc R U . . .
C21 C 0.85923(13) 0.29388(12) 0.73692(11) 0.0299(3) Uani 1 1 d . . . . .
O7 O 0.63902(12) 0.42743(10) 0.86696(9) 0.0455(3) Uani 1 1 d . . . . .
O8 O 0.76374(12) 0.57222(10) 0.74892(11) 0.0482(3) Uani 1 1 d . . . . .
C22 C 0.60839(15) 0.74487(14) 0.96918(12) 0.0341(3) Uani 1 1 d . . . . .
H22 H 0.550363 0.650964 0.968378 0.041 Uiso 1 1 calc R U . . .
C23 C 0.58286(15) 0.85471(14) 1.04770(11) 0.0355(3) Uani 1 1 d . . . . .
C24 C 0.66993(17) 0.99052(14) 1.04510(12) 0.0404(3) Uani 1 1 d . . . . .
H24 H 0.65498 1.067311 1.097222 0.048 Uiso 1 1 calc R U . . .
C25 C 0.77775(18) 1.01395(15) 0.96717(13) 0.0442(3) Uani 1 1 d . . . . .
H25 H 0.837178 1.106659 0.965068 0.053 Uiso 1 1 calc R U . . .
C26 C 0.79881(17) 0.90108(15) 0.89180(13) 0.0402(3) Uani 1 1 d . . . . .
H26 H 0.873118 0.915782 0.837925 0.048 Uiso 1 1 calc R U . . .
N4 N 0.71416(12) 0.77200(11) 0.89547(10) 0.0348(3) Uani 1 1 d . . . . .
H4A H 0.728684 0.701343 0.84704 0.042 Uiso 1 1 calc R U . . .
O9 O 0.47901(13) 0.83460(11) 1.12380(10) 0.0479(3) Uani 1 1 d . . . . .
H9 H 0.441418 0.748378 1.123463 0.072 Uiso 1 1 calc R U . . .

loop_
_atom_site_aniso_label
_atom_site_aniso_U_11
_atom_site_aniso_U_22
_atom_site_aniso_U_33
_atom_site_aniso_U_23
_atom_site_aniso_U_13
_atom_site_aniso_U_12
C1 0.045(2) 0.0289(18) 0.046(2) 0.0089(14) 0.0231(14) 0.0179(13)
C2 0.0413(14) 0.0345(13) 0.0391(14) 0.0074(10) 0.0187(10) 0.0142(12)
C3 0.0375(19) 0.0217(16) 0.0388(19) 0.0001(13) 0.0194(13) 0.0091(12)
C4 0.0361(12) 0.0246(11) 0.0450(13) 0.0037(10) 0.0183(10) 0.0100(10)
C5 0.0377(12) 0.0267(11) 0.0415(13) 0.0022(10) 0.0139(10) 0.0048(10)
C6 0.0469(14) 0.0234(11) 0.0439(14) 0.0025(10) 0.0227(11) 0.0091(10)
N1 0.0604(15) 0.0429(13) 0.0567(15) 0.0166(11) 0.0328(12) 0.0281(13)
N2 0.0423(13) 0.0291(11) 0.0457(13) -0.0034(10) 0.0220(10) 0.0060(11)
N3 0.0410(12) 0.0309(11) 0.0624(15) 0.0020(10) 0.0104(11) 0.0006(9)
O2 0.0695(15) 0.0827(18) 0.0661(15) 0.0171(13) 0.0149(12) 0.0505(15)
O1 0.084(4) 0.0422(19) 0.087(4) 0.0173(18) 0.055(3) 0.0363(19)
O3 0.0537(13) 0.0581(14) 0.0523(13) -0.0125(11) 0.0095(10) 0.0087(11)
O4 0.054(2) 0.034(2) 0.0546(18) -0.0051(16) 0.0167(14) 0.0133(16)
O5 0.0441(12) 0.0557(13) 0.0711(15) -0.0056(11) -0.0059(11) 0.0165(10)
O6 0.0662(15) 0.0392(11) 0.0518(12) -0.0085(9) -0.0036(11) 0.0029(10)
C7 0.0329(6) 0.0311(6) 0.0276(5) -0.0028(4) 0.0030(5) 0.0165(5)
C8 0.0311(6) 0.0260(5) 0.0259(5) -0.0011(4) 0.0063(4) 0.0123(5)
C9 0.0269(5) 0.0273(5) 0.0249(5) 0.0011(4) 0.0073(4) 0.0085(5)
C10 0.0326(6) 0.0421(7) 0.0321(6) 0.0006(5) 0.0052(5) 0.0166(5)
C11 0.0333(6) 0.0558(9) 0.0361(7) 0.0032(6) 0.0003(5) 0.0163(6)
C12 0.0369(7) 0.0481(8) 0.0282(6) -0.0024(5) 0.0004(5) 0.0056(6)
C13 0.0368(6) 0.0319(6) 0.0268(6) -0.0032(5) 0.0069(5) 0.0048(5)
C14 0.0297(6) 0.0250(5) 0.0239(5) -0.0001(4) 0.0087(4) 0.0046(4)
C15 0.0348(6) 0.0226(5) 0.0288(6) -0.0013(4) 0.0113(5) 0.0102(5)
C16 0.0346(6) 0.0265(5) 0.0292(6) 0.0005(4) 0.0078(5) 0.0139(5)
C17 0.0461(7) 0.0365(7) 0.0386(7) 0.0004(5) 0.0061(6) 0.0259(6)
C18 0.0526(9) 0.0586(9) 0.0501(8) -0.0053(7) -0.0088(7) 0.0376(8)
C19 0.0618(10) 0.0646(10) 0.0477(8) -0.0200(7) -0.0218(7) 0.0390(9)
C20 0.0521(8) 0.0485(8) 0.0378(7) -0.0156(6) -0.0103(6) 0.0311(7)
C21 0.0354(6) 0.0290(6) 0.0270(6) -0.0029(4) 0.0032(5) 0.0158(5)
O7 0.0715(7) 0.0389(5) 0.0371(5) 0.0060(4) 0.0260(5) 0.0305(5)
O8 0.0599(6) 0.0272(5) 0.0576(6) -0.0025(4) 0.0307(5) 0.0146(4)
C22 0.0462(7) 0.0327(6) 0.0283(6) -0.0006(5) 0.0018(5) 0.0222(6)
C23 0.0548(8) 0.0360(6) 0.0256(6) 0.0038(5) 0.0066(5) 0.0290(6)
C24 0.0687(9) 0.0324(6) 0.0302(6) 0.0027(5) 0.0094(6) 0.0312(7)
C25 0.0675(10) 0.0331(7) 0.0382(7) 0.0064(6) 0.0112(7) 0.0240(7)
C26 0.0555(8) 0.0395(7) 0.0330(6) 0.0053(5) 0.0104(6) 0.0254(6)
N4 0.0488(6) 0.0350(6) 0.0272(5) -0.0023(4) 0.0034(4) 0.0262(5)
O9 0.0716(7) 0.0377(5) 0.0452(6) 0.0054(4) 0.0265(5) 0.0303(5)

loop_
_atom_type_symbol
_atom_type_description
_atom_type_scat_dispersion_real
_atom_type_scat_dispersion_imag
_atom_type_scat_source
C C 0.0033 0.0016 'International Tables Vol C Tables 4.2.6.8 and 6.1.1.4'
H H 0 0 'International Tables Vol C Tables 4.2.6.8 and 6.1.1.4'
N N 0.0061 0.0033 'International Tables Vol C Tables 4.2.6.8 and 6.1.1.4'
O O 0.0106 0.006 'International Tables Vol C Tables 4.2.6.8 and 6.1.1.4'

loop_
_exptl_crystal_face_index_h
_exptl_crystal_face_index_k
_exptl_crystal_face_index_l
_exptl_crystal_face_perp_dist
-4 -3 -1 0.366
3 3 -4 0.244
3 1 -3 0.241
1 0 -4 0.276
-3 -1 4 0.272
-2 -1 0 0.34
1 1 4 0.461
1 -1 -4 0.315
1 0 -1 0.24
1 2 4 0.445
4 -1 -3 0.248
-4 1 3 0.281
-3 4 4 0.223
-3 1 0 0.348
3 -4 -4 0.198
1 2 3 0.436
1 -3 -2 0.239
4 -4 -1 0.263
-3 1 -1 0.403
1 -4 2 0.253
1 3 -1 0.218
0 1 -1 0.253
0 -1 1 0.29
-1 -3 1 0.337
3 3 -2 0.217
3 -4 -1 0.198
0 3 -1 0.227

loop_
_geom_angle_atom_site_label_1
_geom_angle_atom_site_label_2
_geom_angle_atom_site_label_3
_geom_angle
_geom_angle_site_symmetry_1
_geom_angle_site_symmetry_3
_geom_angle_publ_flag
C6 C1 C2 124.3(4) . . ?
C6 C1 N1 118.8(4) . . ?
C2 C1 N1 116.9(4) . . ?
C1 C2 C3 116.3(4) . . ?
C1 C2 H2 121.9 . . ?
C3 C2 H2 121.9 . . ?
C4 C3 C2 122.7(4) . . ?
C4 C3 N2 117.9(3) . . ?
C2 C3 N2 119.4(4) . . ?
C3 C4 C5 117.1(3) . . ?
C3 C4 H4 121.4 . . ?
C5 C4 H4 121.4 . . ?
C6 C5 C4 122.9(3) . . ?
C6 C5 N3 118.3(2) . . ?
C4 C5 N3 118.8(3) . . ?
C1 C6 C5 116.7(3) . . ?
C1 C6 H6 121.7 . . ?
C5 C6 H6 121.7 . . ?
O2 N1 O1 126.1(4) . . ?
O2 N1 C1 118.0(3) . . ?
O1 N1 C1 115.9(5) . . ?
O4 N2 O3 124.7(4) . . ?
O4 N2 C3 117.3(4) . . ?
O3 N2 C3 118.0(3) . . ?
O6 N3 O5 125.8(3) . . ?
O6 N3 C5 117.5(3) . . ?
O5 N3 C5 116.7(2) . . ?
O7 C7 O8 123.89(11) . . ?
O7 C7 C8 119.16(11) . . ?
O8 C7 C8 116.95(10) . . ?
C9 C8 C21 121.33(10) . . ?
C9 C8 C7 119.77(10) . . ?
C21 C8 C7 118.90(10) . . ?
C8 C9 C10 122.82(10) . . ?
C8 C9 C14 118.87(10) . . ?
C10 C9 C14 118.31(10) . . ?
C11 C10 C9 120.65(12) . . ?
C11 C10 H10 119.7 . . ?
C9 C10 H10 119.7 . . ?
C10 C11 C12 120.82(13) . . ?
C10 C11 H11 119.6 . . ?
C12 C11 H11 119.6 . . ?
C13 C12 C11 120.39(12) . . ?
C13 C12 H12 119.8 . . ?
C11 C12 H12 119.8 . . ?
C12 C13 C14 120.97(12) . . ?
C12 C13 H13 119.5 . . ?
C14 C13 H13 119.5 . . ?
C15 C14 C13 121.58(11) . . ?
C15 C14 C9 119.57(10) . . ?
C13 C14 C9 118.85(11) . . ?
C14 C15 C16 121.73(10) . . ?
C14 C15 H15 119.1 . . ?
C16 C15 H15 119.1 . . ?
C15 C16 C17 122.08(10) . . ?
C15 C16 C21 119.30(11) . . ?
C17 C16 C21 118.58(11) . . ?
C18 C17 C16 121.25(11) . . ?
C18 C17 H17 119.4 . . ?
C16 C17 H17 119.4 . . ?
C17 C18 C19 120.58(13) . . ?
C17 C18 H18 119.7 . . ?
C19 C18 H18 119.7 . . ?
C20 C19 C18 120.15(13) . . ?
C20 C19 H19 119.9 . . ?
C18 C19 H19 119.9 . . ?
C19 C20 C21 121.31(12) . . ?
C19 C20 H20 119.3 . . ?
C21 C20 H20 119.3 . . ?
C8 C21 C20 122.72(10) . . ?
C8 C21 C16 119.13(11) . . ?
C20 C21 C16 118.12(11) . . ?
N4 C22 C23 119.95(12) . . ?
N4 C22 H22 120 . . ?
C23 C22 H22 120 . . ?
O9 C23 C24 119.08(11) . . ?
O9 C23 C22 122.90(13) . . ?
C24 C23 C22 118.01(12) . . ?
C25 C24 C23 120.15(11) . . ?
C25 C24 H24 119.9 . . ?
C23 C24 H24 119.9 . . ?
C24 C25 C26 119.42(14) . . ?
C24 C25 H25 120.3 . . ?
C26 C25 H25 120.3 . . ?
N4 C26 C25 119.49(13) . . ?
N4 C26 H26 120.3 . . ?
C25 C26 H26 120.3 . . ?
C26 N4 C22 122.97(11) . . ?
C26 N4 H4A 118.5 . . ?
C22 N4 H4A 118.5 . . ?
C23 O9 H9 109.5 . . ?

loop_
_geom_bond_atom_site_label_1
_geom_bond_atom_site_label_2
_geom_bond_distance
_geom_bond_site_symmetry_2
_geom_bond_publ_flag
C1 C6 1.372(6) . ?
C1 C2 1.374(6) . ?
C1 N1 1.499(5) . ?
C2 C3 1.392(5) . ?
C2 H2 0.95 . ?
C3 C4 1.384(5) . ?
C3 N2 1.460(5) . ?
C4 C5 1.384(3) . ?
C4 H4 0.95 . ?
C5 C6 1.381(4) . ?
C5 N3 1.488(4) . ?
C6 H6 0.95 . ?
N1 O2 1.215(4) . ?
N1 O1 1.269(9) . ?
N2 O4 1.214(7) . ?
N2 O3 1.223(4) . ?
N3 O6 1.223(3) . ?
N3 O5 1.225(4) . ?
C7 O7 1.2418(15) . ?
C7 O8 1.2515(16) . ?
C7 C8 1.5165(15) . ?
C8 C9 1.4034(16) . ?
C8 C21 1.4041(16) . ?
C9 C10 1.4291(17) . ?
C9 C14 1.4417(15) . ?
C10 C11 1.3652(19) . ?
C10 H10 0.95 . ?
C11 C12 1.423(2) . ?
C11 H11 0.95 . ?
C12 C13 1.356(2) . ?
C12 H12 0.95 . ?
C13 C14 1.4273(16) . ?
C13 H13 0.95 . ?
C14 C15 1.3910(17) . ?
C15 C16 1.3926(17) . ?
C15 H15 0.95 . ?
C16 C17 1.4282(17) . ?
C16 C21 1.4406(15) . ?
C17 C18 1.354(2) . ?
C17 H17 0.95 . ?
C18 C19 1.423(2) . ?
C18 H18 0.95 . ?
C19 C20 1.365(2) . ?
C19 H19 0.95 . ?
C20 C21 1.4283(17) . ?
C20 H20 0.95 . ?
C22 N4 1.3325(17) . ?
C22 C23 1.3984(16) . ?
C22 H22 0.95 . ?
C23 O9 1.3335(17) . ?
C23 C24 1.391(2) . ?
C24 C25 1.377(2) . ?
C24 H24 0.95 . ?
C25 C26 1.3861(18) . ?
C25 H25 0.95 . ?
C26 N4 1.3305(19) . ?
C26 H26 0.95 . ?
N4 H4A 0.88 . ?
O9 H9 0.84 . ?

loop_
_geom_hbond_atom_site_label_D
_geom_hbond_atom_site_label_H
_geom_hbond_atom_site_label_A
_geom_hbond_distance_DH
_geom_hbond_distance_HA
_geom_hbond_distance_DA
_geom_hbond_angle_DHA
_geom_hbond_site_symmetry_A
_geom_hbond_publ_flag
N4 H4A O8 0.88 1.7 2.5778(13) 176.5 . yes
O9 H9 O7 0.84 1.74 2.5779(15) 176.2 2_667 yes

loop_
_geom_torsion_atom_site_label_1
_geom_torsion_atom_site_label_2
_geom_torsion_atom_site_label_3
_geom_torsion_atom_site_label_4
_geom_torsion
_geom_torsion_site_symmetry_1
_geom_torsion_site_symmetry_2
_geom_torsion_site_symmetry_3
_geom_torsion_site_symmetry_4
_geom_torsion_publ_flag
C6 C1 C2 C3 -1.4(9) . . . . ?
N1 C1 C2 C3 179.6(2) . . . . ?
C1 C2 C3 C4 0.9(8) . . . . ?
C1 C2 C3 N2 179.1(2) . . . . ?
C2 C3 C4 C5 0.1(6) . . . . ?
N2 C3 C4 C5 -178.2(3) . . . . ?
C3 C4 C5 C6 -0.7(4) . . . . ?
C3 C4 C5 N3 178.0(3) . . . . ?
C2 C1 C6 C5 0.9(7) . . . . ?
N1 C1 C6 C5 179.9(3) . . . . ?
C4 C5 C6 C1 0.3(5) . . . . ?
N3 C5 C6 C1 -178.5(3) . . . . ?
C6 C1 N1 O2 -168.5(4) . . . . ?
C2 C1 N1 O2 10.5(6) . . . . ?
C6 C1 N1 O1 12.0(8) . . . . ?
C2 C1 N1 O1 -168.9(6) . . . . ?
C4 C3 N2 O4 4.4(8) . . . . ?
C2 C3 N2 O4 -173.9(6) . . . . ?
C4 C3 N2 O3 -174.9(3) . . . . ?
C2 C3 N2 O3 6.8(6) . . . . ?
C6 C5 N3 O6 6.3(4) . . . . ?
C4 C5 N3 O6 -172.5(3) . . . . ?
C6 C5 N3 O5 -174.7(3) . . . . ?
C4 C5 N3 O5 6.5(4) . . . . ?
O7 C7 C8 C9 95.73(15) . . . . ?
O8 C7 C8 C9 -85.21(15) . . . . ?
O7 C7 C8 C21 -84.91(15) . . . . ?
O8 C7 C8 C21 94.15(15) . . . . ?
C21 C8 C9 C10 -177.78(11) . . . . ?
C7 C8 C9 C10 1.57(18) . . . . ?
C21 C8 C9 C14 1.93(18) . . . . ?
C7 C8 C9 C14 -178.72(10) . . . . ?
C8 C9 C10 C11 178.96(12) . . . . ?
C14 C9 C10 C11 -0.75(19) . . . . ?
C9 C10 C11 C12 0.5(2) . . . . ?
C10 C11 C12 C13 0.3(2) . . . . ?
C11 C12 C13 C14 -0.8(2) . . . . ?
C12 C13 C14 C15 -179.34(12) . . . . ?
C12 C13 C14 C9 0.47(18) . . . . ?
C8 C9 C14 C15 0.37(17) . . . . ?
C10 C9 C14 C15 -179.91(11) . . . . ?
C8 C9 C14 C13 -179.45(11) . . . . ?
C10 C9 C14 C13 0.27(17) . . . . ?
C13 C14 C15 C16 177.41(11) . . . . ?
C9 C14 C15 C16 -2.40(18) . . . . ?
C14 C15 C16 C17 -175.66(12) . . . . ?
C14 C15 C16 C21 2.11(18) . . . . ?
C15 C16 C17 C18 176.97(14) . . . . ?
C21 C16 C17 C18 -0.8(2) . . . . ?
C16 C17 C18 C19 1.1(3) . . . . ?
C17 C18 C19 C20 -0.3(3) . . . . ?
C18 C19 C20 C21 -0.6(3) . . . . ?
C9 C8 C21 C20 175.88(13) . . . . ?
C7 C8 C21 C20 -3.5(2) . . . . ?
C9 C8 C21 C16 -2.22(18) . . . . ?
C7 C8 C21 C16 178.43(11) . . . . ?
C19 C20 C21 C8 -177.27(16) . . . . ?
C19 C20 C21 C16 0.8(2) . . . . ?
C15 C16 C21 C8 0.21(18) . . . . ?
C17 C16 C21 C8 178.06(12) . . . . ?
C15 C16 C21 C20 -177.98(13) . . . . ?
C17 C16 C21 C20 -0.13(19) . . . . ?
N4 C22 C23 O9 -179.87(12) . . . . ?
N4 C22 C23 C24 0.41(18) . . . . ?
O9 C23 C24 C25 -179.91(13) . . . . ?
C22 C23 C24 C25 -0.2(2) . . . . ?
C23 C24 C25 C26 -0.2(2) . . . . ?
C24 C25 C26 N4 0.3(2) . . . . ?
C25 C26 N4 C22 -0.1(2) . . . . ?
C23 C22 N4 C26 -0.29(19) . . . . ?
